data_7712828
loop_
_publ_author_name
'Tatarin, Sergei V.'
'Smirnov, Daniil E.'
'Taydakov, Ilya V.'
'Metlin, Mikhail T.'
'Emets, Victor'
'Bezzubov, Stanislav'

_publ_section_title
;
 Tailoring the \p-system of benzimidazole ligands towards stable
 light-harvesting cyclometalated iridium(III) complexes
;
_journal_name_full 'Dalton Transactions'
_journal_paper_doi 10.1039/D3DT00200D
_journal_year 2023
_chemical_formula_moiety 'C27 H18 N2'
_chemical_formula_sum 'C27 H18 N2'
_chemical_formula_weight 370.43
_space_group_crystal_system monoclinic
_space_group_IT_number 14
_space_group_name_Hall '-P 2yn'
_space_group_name_H-M_alt 'P 1 21/n 1'
_atom_sites_solution_hydrogens difmap
_atom_sites_solution_primary dual
_audit_creation_date 2022-01-19
_audit_creation_method
;
Olex2 1.3
(compiled Nov 21 2019 18:26:39 for OlexSys, GUI svn.r6003)
;
_audit_update_record
;
2022-01-19 deposited with the CCDC.	2023-04-19 downloaded from the CCDC.
;
_cell_angle_alpha 90
_cell_angle_beta 105.267(3)
_cell_angle_gamma 90
_cell_formula_units_Z 4
_cell_length_a 9.1727(6)
_cell_length_b 15.2710(9)
_cell_length_c 13.7145(9)
_cell_measurement_reflns_used 6704
_cell_measurement_temperature 150
_cell_measurement_theta_max 26.39
_cell_measurement_theta_min 2.66
_cell_volume 1853.3(2)
_computing_cell_refinement 'APEX3 v.2017.3_0 (Bruker AXS, 2017)'
_computing_data_collection 'APEX3 v.2017.3_0 (Bruker AXS, 2017)'
_computing_data_reduction 'SAINT v8.38A (Bruker AXS, 2016)'
_computing_molecular_graphics 'Olex2 1.3 (Dolomanov et al., 2009)'
_computing_publication_material 'Olex2 1.3 (Dolomanov et al., 2009)'
_computing_structure_refinement 'SHELXL 2018/3 (Sheldrick, 2015)'
_computing_structure_solution 'SHELXT 2014/5 (Sheldrick, 2014)'
_diffrn_ambient_temperature 150
_diffrn_detector 'Bruker APEX2 area detector'
_diffrn_detector_area_resol_mean 7.9
_diffrn_detector_type 'CCD area detector'
_diffrn_measured_fraction_theta_full 0.986
_diffrn_measured_fraction_theta_max 0.973
_diffrn_measurement_device 'three-circle diffractometer'
_diffrn_measurement_device_type 'Bruker SMART APEX II'
_diffrn_measurement_method \w-scan
_diffrn_radiation_monochromator graphite
_diffrn_radiation_probe x-ray
_diffrn_radiation_type MoK\a
_diffrn_radiation_wavelength 0.71073
_diffrn_reflns_av_R_equivalents 0.0738
_diffrn_reflns_av_unetI/netI 0.0453
_diffrn_reflns_Laue_measured_fraction_full 0.986
_diffrn_reflns_Laue_measured_fraction_max 0.973
_diffrn_reflns_limit_h_max 11
_diffrn_reflns_limit_h_min -11
_diffrn_reflns_limit_k_max 18
_diffrn_reflns_limit_k_min -19
_diffrn_reflns_limit_l_max 17
_diffrn_reflns_limit_l_min -17
_diffrn_reflns_number 28963
_diffrn_reflns_point_group_measured_fraction_full 0.986
_diffrn_reflns_point_group_measured_fraction_max 0.973
_diffrn_reflns_theta_full 25.242
_diffrn_reflns_theta_max 26.455
_diffrn_reflns_theta_min 2.037
_diffrn_source 'fine-focus sealed X-ray tube'
_diffrn_source_current 30.0
_diffrn_source_power 1.5
_diffrn_source_type 'Incoatec I\ms'
_diffrn_source_voltage 50.0
_diffrn_standards_number 0
_exptl_absorpt_coefficient_mu 0.078
_exptl_absorpt_correction_T_max 0.9705
_exptl_absorpt_correction_T_min 0.8181
_exptl_absorpt_correction_type multi-scan
_exptl_absorpt_process_details
;
SADABS-2016/2 (Bruker,2016/2) was used for absorption correction.
wR2(int) was 0.0939 before and 0.0698 after correction.
The Ratio of minimum to maximum transmission is 0.8430.
The \l/2 correction factor is Not present.
;
_exptl_crystal_colour colourless
_exptl_crystal_colour_primary colourless
_exptl_crystal_density_diffrn 1.328
_exptl_crystal_description block
_exptl_crystal_F_000 776
_exptl_crystal_recrystallization_method 'Re-crystallisation from solvent: C2H5OH'
_exptl_crystal_size_max 0.33
_exptl_crystal_size_mid 0.23
_exptl_crystal_size_min 0.15
_refine_diff_density_max 0.209
_refine_diff_density_min -0.262
_refine_diff_density_rms 0.046
_refine_ls_extinction_method none
_refine_ls_goodness_of_fit_ref 1.152
_refine_ls_hydrogen_treatment refall
_refine_ls_matrix_type full
_refine_ls_number_parameters 334
_refine_ls_number_reflns 3719
_refine_ls_number_restraints 0
_refine_ls_restrained_S_all 1.152
_refine_ls_R_factor_all 0.0860
_refine_ls_R_factor_gt 0.0663
_refine_ls_shift/su_max 0.000
_refine_ls_shift/su_mean 0.000
_refine_ls_structure_factor_coef Fsqd
_refine_ls_weighting_details 'w=1/[\s^2^(Fo^2^)+(0.0240P)^2^+1.5943P] where P=(Fo^2^+2Fc^2^)/3'
_refine_ls_weighting_scheme calc
_refine_ls_wR_factor_gt 0.1148
_refine_ls_wR_factor_ref 0.1211
_reflns_Friedel_coverage 0.000
_reflns_number_gt 2933
_reflns_number_total 3719
_reflns_threshold_expression 'I > 2\s(I)'
_cod_data_source_file d3dt00200d2.cif
_cod_data_source_block st132
_cod_database_code 7712828
_shelx_shelxl_version_number 2018/3
_shelx_space_group_comment
;
The symmetry employed for this shelxl refinement is uniquely defined
by the following loop, which should always be used as a source of
symmetry information in preference to the above space-group names.
They are only intended as comments.
;
_shelx_estimated_absorpt_t_max 0.988
_shelx_estimated_absorpt_t_min 0.975
_computing.bruker_data_scaling 'SADABS V2012/1 (Bruker AXS Inc.)'

_olex2_refinement_description
;
;
_olex2_submission_special_instructions 'No special instructions were received'

loop_
_space_group_symop_operation_xyz
'x, y, z'
'-x+1/2, y+1/2, -z+1/2'
'-x, -y, -z'
'x-1/2, -y-1/2, z-1/2'

loop_
_atom_site_label
_atom_site_type_symbol
_atom_site_fract_x
_atom_site_fract_y
_atom_site_fract_z
_atom_site_U_iso_or_equiv
_atom_site_adp_type
_atom_site_occupancy
_atom_site_site_symmetry_order
_atom_site_calc_flag
_atom_site_refinement_flags_posn
_atom_site_refinement_flags_adp
_atom_site_refinement_flags_occupancy
_atom_site_disorder_assembly
_atom_site_disorder_group
N2 N 0.5691(2) 0.35834(12) 0.55172(13) 0.0232(4) Uani 1 1 d . . . . .
N1 N 0.4751(2) 0.33708(13) 0.68589(14) 0.0261(4) Uani 1 1 d . . . . .
C5 C 0.8266(3) 0.53885(14) 0.83549(16) 0.0224(5) Uani 1 1 d . . . . .
C15 C 0.5864(3) 0.37064(14) 0.65455(16) 0.0225(5) Uani 1 1 d . . . . .
C14 C 0.6982(3) 0.49485(14) 0.77419(16) 0.0214(5) Uani 1 1 d . . . . .
C22 C 0.4337(2) 0.31356(14) 0.51579(16) 0.0228(5) Uani 1 1 d . . . . .
C13 C 0.7195(3) 0.41604(15) 0.72029(16) 0.0234(5) Uani 1 1 d . . . . .
C27 C 0.3779(3) 0.30040(14) 0.59998(16) 0.0226(5) Uani 1 1 d . . . . .
C6 C 0.9770(3) 0.50257(15) 0.84619(16) 0.0240(5) Uani 1 1 d . . . . .
C16 C 0.6696(3) 0.38398(15) 0.49231(16) 0.0233(5) Uani 1 1 d . . . . .
C21 C 0.7162(3) 0.32131(16) 0.43383(17) 0.0256(5) Uani 1 1 d . . . . .
C1 C 0.5533(3) 0.52937(16) 0.76589(17) 0.0259(5) Uani 1 1 d . . . . .
C12 C 0.8607(3) 0.38478(16) 0.72923(17) 0.0257(5) Uani 1 1 d . . . . .
C4 C 0.8029(3) 0.61648(16) 0.88441(17) 0.0269(5) Uani 1 1 d . . . . .
C3 C 0.6596(3) 0.64855(16) 0.87553(18) 0.0282(5) Uani 1 1 d . . . . .
C17 C 0.7172(3) 0.47021(16) 0.49249(18) 0.0283(5) Uani 1 1 d . . . . .
C11 C 0.9917(3) 0.42554(15) 0.79265(17) 0.0244(5) Uani 1 1 d . . . . .
C7 C 1.1097(3) 0.54058(17) 0.90820(18) 0.0296(6) Uani 1 1 d . . . . .
C26 C 0.2394(3) 0.25805(15) 0.58886(19) 0.0276(5) Uani 1 1 d . . . . .
C2 C 0.5345(3) 0.60489(16) 0.81652(18) 0.0276(5) Uani 1 1 d . . . . .
C23 C 0.3539(3) 0.28844(17) 0.41849(18) 0.0298(6) Uani 1 1 d . . . . .
C20 C 0.8134(3) 0.34497(18) 0.37581(18) 0.0323(6) Uani 1 1 d . . . . .
C25 C 0.1602(3) 0.23228(16) 0.49338(19) 0.0303(6) Uani 1 1 d . . . . .
C10 C 1.1373(3) 0.39063(17) 0.80108(19) 0.0297(6) Uani 1 1 d . . . . .
C8 C 1.2487(3) 0.50523(18) 0.9150(2) 0.0336(6) Uani 1 1 d . . . . .
C19 C 0.8625(3) 0.43011(19) 0.37603(19) 0.0360(6) Uani 1 1 d . . . . .
C24 C 0.2165(3) 0.24811(17) 0.4090(2) 0.0332(6) Uani 1 1 d . . . . .
C9 C 1.2640(3) 0.42965(18) 0.8605(2) 0.0341(6) Uani 1 1 d . . . . .
C18 C 0.8147(3) 0.49269(18) 0.4346(2) 0.0346(6) Uani 1 1 d . . . . .
H12 H 0.873(2) 0.3316(14) 0.6952(16) 0.015(5) Uiso 1 1 d . . . . .
H4 H 0.888(3) 0.6478(17) 0.9253(19) 0.034(7) Uiso 1 1 d . . . . .
H21 H 0.683(3) 0.2609(16) 0.4347(17) 0.028(6) Uiso 1 1 d . . . . .
H7 H 1.103(3) 0.5940(18) 0.9464(19) 0.036(7) Uiso 1 1 d . . . . .
H26 H 0.203(3) 0.2476(17) 0.649(2) 0.037(7) Uiso 1 1 d . . . . .
H18 H 0.844(3) 0.5535(19) 0.436(2) 0.045(8) Uiso 1 1 d . . . . .
H23 H 0.390(3) 0.2985(15) 0.3604(18) 0.027(6) Uiso 1 1 d . . . . .
H10 H 1.141(3) 0.3407(17) 0.7610(19) 0.035(7) Uiso 1 1 d . . . . .
H17 H 0.685(3) 0.5128(16) 0.5307(17) 0.021(6) Uiso 1 1 d . . . . .
H9 H 1.355(3) 0.4054(17) 0.8593(18) 0.033(7) Uiso 1 1 d . . . . .
H1 H 0.465(3) 0.5016(16) 0.7253(19) 0.032(7) Uiso 1 1 d . . . . .
H3 H 0.648(3) 0.7012(16) 0.9119(18) 0.027(6) Uiso 1 1 d . . . . .
H25 H 0.065(3) 0.2043(17) 0.4813(18) 0.034(7) Uiso 1 1 d . . . . .
H2 H 0.433(3) 0.6272(17) 0.8090(19) 0.035(7) Uiso 1 1 d . . . . .
H8 H 1.336(3) 0.5314(17) 0.9579(19) 0.034(7) Uiso 1 1 d . . . . .
H24 H 0.156(3) 0.2302(18) 0.345(2) 0.046(8) Uiso 1 1 d . . . . .
H20 H 0.846(3) 0.2977(18) 0.334(2) 0.041(7) Uiso 1 1 d . . . . .
H19 H 0.927(3) 0.4461(18) 0.335(2) 0.045(8) Uiso 1 1 d . . . . .

loop_
_atom_site_aniso_label
_atom_site_aniso_U_11
_atom_site_aniso_U_22
_atom_site_aniso_U_33
_atom_site_aniso_U_23
_atom_site_aniso_U_13
_atom_site_aniso_U_12
N2 0.0250(10) 0.0232(10) 0.0204(10) -0.0027(8) 0.0041(8) -0.0022(8)
N1 0.0289(11) 0.0254(10) 0.0240(10) -0.0025(8) 0.0071(8) -0.0039(9)
C5 0.0256(12) 0.0237(12) 0.0177(11) 0.0029(9) 0.0053(9) -0.0020(10)
C15 0.0287(12) 0.0194(11) 0.0192(11) -0.0032(9) 0.0057(9) 0.0011(10)
C14 0.0272(12) 0.0195(11) 0.0185(11) 0.0015(9) 0.0077(9) -0.0015(9)
C22 0.0215(12) 0.0197(11) 0.0254(12) -0.0019(9) 0.0033(9) 0.0006(9)
C13 0.0290(13) 0.0223(12) 0.0186(11) 0.0011(9) 0.0057(9) -0.0035(10)
C27 0.0260(12) 0.0184(11) 0.0222(11) -0.0019(9) 0.0044(10) 0.0014(9)
C6 0.0278(13) 0.0272(12) 0.0181(11) 0.0031(9) 0.0080(9) -0.0042(10)
C16 0.0231(12) 0.0273(12) 0.0174(11) 0.0035(9) 0.0014(9) 0.0006(10)
C21 0.0283(13) 0.0254(13) 0.0209(12) 0.0027(10) 0.0025(10) 0.0009(11)
C1 0.0259(13) 0.0277(13) 0.0224(12) 0.0004(10) 0.0033(10) -0.0014(10)
C12 0.0307(13) 0.0227(13) 0.0239(12) -0.0022(10) 0.0078(10) 0.0002(10)
C4 0.0301(14) 0.0256(13) 0.0238(12) -0.0033(10) 0.0051(11) -0.0061(11)
C3 0.0378(15) 0.0214(12) 0.0269(13) -0.0017(10) 0.0109(11) 0.0026(11)
C17 0.0278(13) 0.0262(13) 0.0272(13) 0.0046(10) 0.0009(10) 0.0044(11)
C11 0.0285(13) 0.0239(12) 0.0221(11) 0.0046(9) 0.0091(10) -0.0005(10)
C7 0.0293(14) 0.0313(14) 0.0278(13) 0.0007(11) 0.0069(11) -0.0061(11)
C26 0.0278(13) 0.0240(12) 0.0322(13) -0.0036(10) 0.0100(11) -0.0015(10)
C2 0.0274(13) 0.0267(13) 0.0288(13) 0.0013(10) 0.0075(10) 0.0063(11)
C23 0.0295(13) 0.0371(14) 0.0214(12) -0.0045(10) 0.0040(10) 0.0006(11)
C20 0.0288(14) 0.0450(16) 0.0215(12) 0.0018(11) 0.0036(10) 0.0064(12)
C25 0.0224(13) 0.0279(13) 0.0383(14) -0.0072(11) 0.0038(11) -0.0012(11)
C10 0.0306(14) 0.0295(14) 0.0311(13) 0.0051(11) 0.0117(11) 0.0041(11)
C8 0.0253(14) 0.0406(15) 0.0329(14) 0.0066(12) 0.0039(11) -0.0091(12)
C19 0.0261(14) 0.0544(18) 0.0275(14) 0.0132(12) 0.0071(11) 0.0007(13)
C24 0.0265(13) 0.0379(15) 0.0304(14) -0.0099(11) -0.0011(11) 0.0001(11)
C9 0.0240(14) 0.0401(15) 0.0395(15) 0.0116(12) 0.0109(12) 0.0038(12)
C18 0.0278(14) 0.0327(15) 0.0384(15) 0.0142(12) -0.0001(11) -0.0056(12)

loop_
_atom_type_symbol
_atom_type_description
_atom_type_scat_dispersion_real
_atom_type_scat_dispersion_imag
_atom_type_scat_source
C C 0.0033 0.0016 'International Tables Vol C Tables 4.2.6.8 and 6.1.1.4'
H H 0.0000 0.0000 'International Tables Vol C Tables 4.2.6.8 and 6.1.1.4'
N N 0.0061 0.0033 'International Tables Vol C Tables 4.2.6.8 and 6.1.1.4'

loop_
_geom_angle_atom_site_label_1
_geom_angle_atom_site_label_2
_geom_angle_atom_site_label_3
_geom_angle
_geom_angle_site_symmetry_1
_geom_angle_site_symmetry_3
_geom_angle_publ_flag
C15 N2 C16 128.31(19) . . ?
C22 N2 C15 106.21(18) . . ?
C22 N2 C16 125.47(18) . . ?
C15 N1 C27 105.07(18) . . ?
C14 C5 C6 119.6(2) . . ?
C4 C5 C14 118.1(2) . . ?
C4 C5 C6 122.2(2) . . ?
N2 C15 C13 122.39(19) . . ?
N1 C15 N2 112.88(19) . . ?
N1 C15 C13 124.73(19) . . ?
C5 C14 C13 119.4(2) . . ?
C1 C14 C5 119.2(2) . . ?
C1 C14 C13 121.4(2) . . ?
N2 C22 C27 105.42(18) . . ?
N2 C22 C23 132.0(2) . . ?
C27 C22 C23 122.5(2) . . ?
C14 C13 C15 119.8(2) . . ?
C12 C13 C15 120.2(2) . . ?
C12 C13 C14 120.0(2) . . ?
N1 C27 C22 110.41(19) . . ?
N1 C27 C26 129.7(2) . . ?
C22 C27 C26 119.8(2) . . ?
C11 C6 C5 118.8(2) . . ?
C11 C6 C7 118.1(2) . . ?
C7 C6 C5 123.1(2) . . ?
C21 C16 N2 118.8(2) . . ?
C21 C16 C17 120.8(2) . . ?
C17 C16 N2 120.4(2) . . ?
C16 C21 C20 119.6(2) . . ?
C16 C21 H21 120.1(14) . . ?
C20 C21 H21 120.3(14) . . ?
C14 C1 H1 121.2(15) . . ?
C2 C1 C14 120.9(2) . . ?
C2 C1 H1 117.9(15) . . ?
C13 C12 C11 122.2(2) . . ?
C13 C12 H12 119.0(13) . . ?
C11 C12 H12 118.7(13) . . ?
C5 C4 H4 119.5(15) . . ?
C3 C4 C5 121.4(2) . . ?
C3 C4 H4 119.1(15) . . ?
C4 C3 C2 120.3(2) . . ?
C4 C3 H3 119.1(14) . . ?
C2 C3 H3 120.7(14) . . ?
C16 C17 H17 121.1(14) . . ?
C18 C17 C16 119.0(2) . . ?
C18 C17 H17 119.9(14) . . ?
C6 C11 C12 120.0(2) . . ?
C6 C11 C10 119.3(2) . . ?
C10 C11 C12 120.7(2) . . ?
C6 C7 H7 120.1(15) . . ?
C8 C7 C6 121.3(2) . . ?
C8 C7 H7 118.6(15) . . ?
C27 C26 H26 119.2(15) . . ?
C25 C26 C27 118.2(2) . . ?
C25 C26 H26 122.6(15) . . ?
C1 C2 C3 120.0(2) . . ?
C1 C2 H2 119.0(15) . . ?
C3 C2 H2 121.0(15) . . ?
C22 C23 H23 123.1(15) . . ?
C24 C23 C22 116.7(2) . . ?
C24 C23 H23 120.1(15) . . ?
C21 C20 H20 118.1(15) . . ?
C19 C20 C21 120.2(2) . . ?
C19 C20 H20 121.7(15) . . ?
C26 C25 C24 121.2(2) . . ?
C26 C25 H25 121.8(15) . . ?
C24 C25 H25 117.0(15) . . ?
C11 C10 H10 115.6(16) . . ?
C9 C10 C11 121.4(2) . . ?
C9 C10 H10 123.0(16) . . ?
C7 C8 C9 120.8(2) . . ?
C7 C8 H8 119.7(16) . . ?
C9 C8 H8 119.5(16) . . ?
C20 C19 C18 119.8(2) . . ?
C20 C19 H19 119.9(17) . . ?
C18 C19 H19 120.2(17) . . ?
C23 C24 C25 121.6(2) . . ?
C23 C24 H24 121.0(17) . . ?
C25 C24 H24 117.5(17) . . ?
C10 C9 C8 119.2(2) . . ?
C10 C9 H9 116.7(16) . . ?
C8 C9 H9 124.1(16) . . ?
C17 C18 C19 120.6(2) . . ?
C17 C18 H18 116.3(16) . . ?
C19 C18 H18 123.1(16) . . ?

loop_
_geom_bond_atom_site_label_1
_geom_bond_atom_site_label_2
_geom_bond_distance
_geom_bond_site_symmetry_2
_geom_bond_publ_flag
N2 C15 1.390(3) . ?
N2 C22 1.390(3) . ?
N2 C16 1.436(3) . ?
N1 C15 1.312(3) . ?
N1 C27 1.394(3) . ?
C5 C14 1.423(3) . ?
C5 C6 1.458(3) . ?
C5 C4 1.407(3) . ?
C15 C13 1.484(3) . ?
C14 C13 1.452(3) . ?
C14 C1 1.406(3) . ?
C22 C27 1.395(3) . ?
C22 C23 1.396(3) . ?
C13 C12 1.355(3) . ?
C27 C26 1.398(3) . ?
C6 C11 1.412(3) . ?
C6 C7 1.413(3) . ?
C16 C21 1.386(3) . ?
C16 C17 1.387(3) . ?
C21 C20 1.390(3) . ?
C21 H21 0.97(2) . ?
C1 C2 1.380(3) . ?
C1 H1 0.95(3) . ?
C12 C11 1.428(3) . ?
C12 H12 0.96(2) . ?
C4 C3 1.377(3) . ?
C4 H4 0.96(3) . ?
C3 C2 1.389(3) . ?
C3 H3 0.97(2) . ?
C17 C18 1.386(4) . ?
C17 H17 0.93(2) . ?
C11 C10 1.414(3) . ?
C7 C8 1.365(4) . ?
C7 H7 0.98(3) . ?
C26 C25 1.377(3) . ?
C26 H26 0.98(3) . ?
C2 H2 0.97(3) . ?
C23 C24 1.378(4) . ?
C23 H23 0.95(2) . ?
C20 C19 1.376(4) . ?
C20 H20 1.02(3) . ?
C25 C24 1.407(4) . ?
C25 H25 0.94(3) . ?
C10 C9 1.367(4) . ?
C10 H10 0.95(3) . ?
C8 C9 1.402(4) . ?
C8 H8 0.95(3) . ?
C19 C18 1.391(4) . ?
C19 H19 0.94(3) . ?
C24 H24 0.95(3) . ?
C9 H9 0.92(3) . ?
C18 H18 0.97(3) . ?

loop_
_geom_torsion_atom_site_label_1
_geom_torsion_atom_site_label_2
_geom_torsion_atom_site_label_3
_geom_torsion_atom_site_label_4
_geom_torsion
_geom_torsion_site_symmetry_1
_geom_torsion_site_symmetry_2
_geom_torsion_site_symmetry_3
_geom_torsion_site_symmetry_4
_geom_torsion_publ_flag
N2 C15 C13 C14 120.1(2) . . . . ?
N2 C15 C13 C12 -59.1(3) . . . . ?
N2 C22 C27 N1 0.8(2) . . . . ?
N2 C22 C27 C26 178.7(2) . . . . ?
N2 C22 C23 C24 -176.6(2) . . . . ?
N2 C16 C21 C20 180.0(2) . . . . ?
N2 C16 C17 C18 179.8(2) . . . . ?
N1 C15 C13 C14 -60.9(3) . . . . ?
N1 C15 C13 C12 119.9(3) . . . . ?
N1 C27 C26 C25 176.0(2) . . . . ?
C5 C14 C13 C15 -178.80(19) . . . . ?
C5 C14 C13 C12 0.4(3) . . . . ?
C5 C14 C1 C2 -0.2(3) . . . . ?
C5 C6 C11 C12 0.2(3) . . . . ?
C5 C6 C11 C10 178.9(2) . . . . ?
C5 C6 C7 C8 -179.0(2) . . . . ?
C5 C4 C3 C2 -0.7(4) . . . . ?
C15 N2 C22 C27 -0.7(2) . . . . ?
C15 N2 C22 C23 175.3(2) . . . . ?
C15 N2 C16 C21 126.7(2) . . . . ?
C15 N2 C16 C17 -54.2(3) . . . . ?
C15 N1 C27 C22 -0.5(2) . . . . ?
C15 N1 C27 C26 -178.1(2) . . . . ?
C15 C13 C12 C11 -179.1(2) . . . . ?
C14 C5 C6 C11 1.8(3) . . . . ?
C14 C5 C6 C7 -177.8(2) . . . . ?
C14 C5 C4 C3 1.4(3) . . . . ?
C14 C13 C12 C11 1.7(3) . . . . ?
C14 C1 C2 C3 0.9(4) . . . . ?
C22 N2 C15 N1 0.5(3) . . . . ?
C22 N2 C15 C13 179.6(2) . . . . ?
C22 N2 C16 C21 -51.8(3) . . . . ?
C22 N2 C16 C17 127.3(2) . . . . ?
C22 C27 C26 C25 -1.5(3) . . . . ?
C22 C23 C24 C25 -0.6(4) . . . . ?
C13 C14 C1 C2 -179.2(2) . . . . ?
C13 C12 C11 C6 -2.0(3) . . . . ?
C13 C12 C11 C10 179.3(2) . . . . ?
C27 N1 C15 N2 0.0(3) . . . . ?
C27 N1 C15 C13 -179.1(2) . . . . ?
C27 C22 C23 C24 -1.0(4) . . . . ?
C27 C26 C25 C24 -0.1(4) . . . . ?
C6 C5 C14 C13 -2.2(3) . . . . ?
C6 C5 C14 C1 178.8(2) . . . . ?
C6 C5 C4 C3 -178.3(2) . . . . ?
C6 C11 C10 C9 0.4(3) . . . . ?
C6 C7 C8 C9 -0.1(4) . . . . ?
C16 N2 C15 N1 -178.2(2) . . . . ?
C16 N2 C15 C13 0.9(3) . . . . ?
C16 N2 C22 C27 178.0(2) . . . . ?
C16 N2 C22 C23 -5.9(4) . . . . ?
C16 C21 C20 C19 -0.3(4) . . . . ?
C16 C17 C18 C19 0.8(4) . . . . ?
C21 C16 C17 C18 -1.2(3) . . . . ?
C21 C20 C19 C18 0.0(4) . . . . ?
C1 C14 C13 C15 0.3(3) . . . . ?
C1 C14 C13 C12 179.5(2) . . . . ?
C12 C11 C10 C9 179.1(2) . . . . ?
C4 C5 C14 C13 178.1(2) . . . . ?
C4 C5 C14 C1 -0.9(3) . . . . ?
C4 C5 C6 C11 -178.5(2) . . . . ?
C4 C5 C6 C7 1.9(3) . . . . ?
C4 C3 C2 C1 -0.5(4) . . . . ?
C17 C16 C21 C20 0.9(3) . . . . ?
C11 C6 C7 C8 1.3(3) . . . . ?
C11 C10 C9 C8 0.8(4) . . . . ?
C7 C6 C11 C12 179.9(2) . . . . ?
C7 C6 C11 C10 -1.4(3) . . . . ?
C7 C8 C9 C10 -0.9(4) . . . . ?
C26 C25 C24 C23 1.2(4) . . . . ?
C23 C22 C27 N1 -175.8(2) . . . . ?
C23 C22 C27 C26 2.1(3) . . . . ?
C20 C19 C18 C17 -0.3(4) . . . . ?
